data_2208495
loop_
_publ_author_name
'Wang, Zi-Liang'
'Li, Ming-Xue'
'Wei, Lin-Heng'
'Wang, Jing-Ping'

_publ_section_title
;
 2,6-Dimethylpyridinium hydrogen (2<i>R</i>,3<i>R</i>)-(+)-tartrate
 sesquihydrate
;
_journal_coeditor_code BH2004
_journal_issue 4
_journal_name_full 'Acta Crystallographica Section E'
_journal_page_first o1433
_journal_page_last o1434
_journal_paper_doi 10.1107/S1600536806008579
_journal_volume 62
_journal_year 2006
_chemical_formula_iupac 'C7 H10 N +, C4 H5 O6 -, 1.5H2 O'
_chemical_formula_moiety 'C7 H10 N +, C4 H5 O6 -, 1.5H2 O'
_chemical_formula_sum 'C11 H18 N O7.5'
_chemical_formula_weight 284.27
_chemical_name_systematic
;
2,6-Dimethylpyridinium hydrogen (2R,3R)-(+)-tartrate sesquihydrate
;
_space_group_IT_number 19
_symmetry_cell_setting orthorhombic
_symmetry_space_group_name_Hall 'P 2ac 2ab'
_symmetry_space_group_name_H-M 'P 21 21 21'
_atom_sites_solution_hydrogens geom
_atom_sites_solution_primary direct
_atom_sites_solution_secondary difmap
_audit_creation_method SHELXL-97
_cell_angle_alpha 90.00
_cell_angle_beta 90.00
_cell_angle_gamma 90.00
_cell_formula_units_Z 4
_cell_length_a 7.2094(11)
_cell_length_b 12.4483(18)
_cell_length_c 15.628(2)
_cell_measurement_reflns_used 1276
_cell_measurement_temperature 292(2)
_cell_measurement_theta_max 18.36
_cell_measurement_theta_min 2.61
_cell_volume 1402.5(3)
_computing_cell_refinement 'SAINT (Bruker, 2001)'
_computing_data_collection 'SMART (Bruker, 2001)'
_computing_data_reduction SAINT
_computing_molecular_graphics 'PLATON (Spek, 2003)'
_computing_publication_material PLATON
_computing_structure_refinement 'SHELXL97 (Sheldrick, 1997)'
_computing_structure_solution 'SHELXS97 (Sheldrick, 1997)'
_diffrn_ambient_temperature 292(2)
_diffrn_measured_fraction_theta_full 0.999
_diffrn_measured_fraction_theta_max 0.999
_diffrn_measurement_device_type 'Bruker SMART APEX CCD area-detector'
_diffrn_measurement_method '0.3\% wide \w exposures'
_diffrn_radiation_monochromator graphite
_diffrn_radiation_source 'fine-focus sealed tube'
_diffrn_radiation_type MoK\a
_diffrn_radiation_wavelength 0.71073
_diffrn_reflns_av_R_equivalents 0.1967
_diffrn_reflns_av_sigmaI/netI 0.1061
_diffrn_reflns_limit_h_max 8
_diffrn_reflns_limit_h_min -8
_diffrn_reflns_limit_k_max 14
_diffrn_reflns_limit_k_min -14
_diffrn_reflns_limit_l_max 18
_diffrn_reflns_limit_l_min -18
_diffrn_reflns_number 13627
_diffrn_reflns_theta_full 25.00
_diffrn_reflns_theta_max 25.00
_diffrn_reflns_theta_min 2.09
_diffrn_standards_decay_% 0
_diffrn_standards_interval_count 0
_diffrn_standards_interval_time 0
_diffrn_standards_number 0
_exptl_absorpt_coefficient_mu 0.114
_exptl_absorpt_correction_T_max 0.9954
_exptl_absorpt_correction_T_min 0.9600
_exptl_absorpt_correction_type multi-scan
_exptl_absorpt_process_details '(SADABS; Bruker, 2001)'
_exptl_crystal_colour colourless
_exptl_crystal_density_diffrn 1.346
_exptl_crystal_density_method 'not measured'
_exptl_crystal_description plate
_exptl_crystal_F_000 604
_exptl_crystal_size_max 0.36
_exptl_crystal_size_mid 0.10
_exptl_crystal_size_min 0.04
_refine_diff_density_max 0.208
_refine_diff_density_min -0.305
_refine_ls_extinction_method none
_refine_ls_goodness_of_fit_ref 0.902
_refine_ls_hydrogen_treatment mixed
_refine_ls_matrix_type full
_refine_ls_number_parameters 202
_refine_ls_number_reflns 1447
_refine_ls_number_restraints 36
_refine_ls_restrained_S_all 0.900
_refine_ls_R_factor_all 0.0864
_refine_ls_R_factor_gt 0.0472
_refine_ls_shift/su_max 0.022
_refine_ls_shift/su_mean 0.001
_refine_ls_structure_factor_coef Fsqd
_refine_ls_weighting_details 'calc w=1/[\s^2^(Fo^2^)+(0.0424P)^2^] where P=(Fo^2^+2Fc^2^)/3'
_refine_ls_weighting_scheme calc
_refine_ls_wR_factor_gt 0.0975
_refine_ls_wR_factor_ref 0.1073
_reflns_number_gt 901
_reflns_number_total 1447
_reflns_threshold_expression I>2\s(I)
_cod_data_source_file bh2004.cif
_cod_data_source_block I
_cod_depositor_comments
;
The following automatic conversions were performed:
'_symmetry_cell_setting' value 'Orthorhombic' changed to 'orthorhombic'
according to '/home/saulius/struct/CIF-dictionaries/cif_core.dic'
dictionary named 'cif_core.dic' version 2.4.1 from 2010-06-29.

Automatic conversion script
Id: cif_fix_enum 1527 2010-12-29 10:47:43Z saulius 

The following automatic conversions were performed:

'_symmetry_cell_setting' value 'Orthorhombic' changed to
'orthorhombic' according to
/home/saulius/struct/CIF-dictionaries/cif_core.dic dictionary named
'cif_core.dic' version 2.4.1 from 2010-06-29.

Automatic conversion script
Id: cif_fix_values 1715 2011-07-08 13:25:40Z adriana 
;
_cod_original_cell_volume 1402.5(4)
_cod_database_code 2208495
_cod_database_fobs_code 2208495

loop_
_symmetry_equiv_pos_as_xyz
'x, y, z'
'-x+1/2, -y, z+1/2'
'-x, y+1/2, -z+1/2'
'x+1/2, -y+1/2, -z'

loop_
_atom_site_type_symbol
_atom_site_label
_atom_site_fract_x
_atom_site_fract_y
_atom_site_fract_z
_atom_site_U_iso_or_equiv
_atom_site_adp_type
_atom_site_calc_flag
_atom_site_refinement_flags
_atom_site_occupancy
C C1 0.1861(7) 0.3802(3) 0.5984(3) 0.0501(11) Uani d . 1
C C2 0.1871(7) 0.2783(4) 0.6322(3) 0.0675(15) Uani d . 1
H H2 0.1859 0.2687 0.6912 0.081 Uiso calc R 1
C C3 0.1899(8) 0.1905(4) 0.5785(5) 0.0770(16) Uani d . 1
H H3 0.1885 0.1217 0.6016 0.092 Uiso calc R 1
C C4 0.1946(9) 0.2034(4) 0.4921(4) 0.0772(17) Uani d . 1
H H4 0.1972 0.1434 0.4567 0.093 Uiso calc R 1
C C5 0.1957(7) 0.3039(4) 0.4569(4) 0.0621(14) Uani d . 1
C C6 0.1765(7) 0.4815(3) 0.6471(3) 0.0619(14) Uani d . 1
H H6A 0.2774 0.5274 0.6306 0.093 Uiso calc R 1
H H6B 0.1848 0.4663 0.7072 0.093 Uiso calc R 1
H H6C 0.0609 0.5169 0.6353 0.093 Uiso calc R 1
C C7 0.1989(9) 0.3301(4) 0.3633(3) 0.0820(17) Uani d . 1
H H7A 0.2277 0.2664 0.3312 0.123 Uiso calc R 1
H H7B 0.2915 0.3838 0.3525 0.123 Uiso calc R 1
H H7C 0.0796 0.3567 0.3462 0.123 Uiso calc R 1
C C8 0.2100(6) 0.8288(4) 0.6707(3) 0.0454(11) Uani d . 1
C C9 0.4180(6) 0.8221(4) 0.6707(3) 0.0418(10) Uani d . 1
H H9 0.4536 0.7480 0.6843 0.050 Uiso calc R 1
C C10 0.4942(5) 0.8498(3) 0.5817(3) 0.0372(10) Uani d . 1
H H10 0.4455 0.7976 0.5405 0.045 Uiso calc R 1
C C11 0.7078(6) 0.8425(4) 0.5816(3) 0.0409(10) Uani d . 1
N N1 0.1910(5) 0.3880(3) 0.5111(2) 0.0494(9) Uani d . 1
H H13 0.1912 0.4514 0.4892 0.059 Uiso calc R 1
O O1 0.1324(4) 0.7569(2) 0.62160(19) 0.0501(8) Uani d . 1
H H1 0.0204 0.7558 0.6306 0.075 Uiso calc R 1
O O2 0.1255(5) 0.8946(3) 0.7120(2) 0.0761(11) Uani d . 1
O O3 0.4940(5) 0.8900(3) 0.7331(2) 0.0714(10) Uani d . 1
H H11 0.4233 0.9404 0.7417 0.107 Uiso calc R 1
O O4 0.4381(4) 0.9532(2) 0.5564(2) 0.0515(8) Uani d . 1
H H12 0.3444 0.9487 0.5269 0.077 Uiso calc R 1
O O5 0.7774(4) 0.7570(2) 0.61074(19) 0.0526(8) Uani d . 1
O O6 0.7971(4) 0.9187(2) 0.5509(2) 0.0527(8) Uani d . 1
O O1W 0.1278(5) 0.9403(2) 0.4595(3) 0.0692(10) Uani d DU 1
H H1WA 0.039(4) 0.918(3) 0.487(2) 0.076(6) Uiso d DU 1
H H1WB 0.169(6) 0.890(2) 0.431(3) 0.075(6) Uiso d DU 1
O O2W 0.2992(16) 0.0827(9) 0.7704(7) 0.140(3) Uani d PDU 0.50
H H2WB 0.317(15) 0.058(9) 0.819(3) 0.140(3) Uiso d PDU 0.50
H H2WA 0.193(7) 0.065(9) 0.755(7) 0.140(3) Uiso d PDU 0.50

loop_
_atom_site_aniso_label
_atom_site_aniso_U_11
_atom_site_aniso_U_22
_atom_site_aniso_U_33
_atom_site_aniso_U_12
_atom_site_aniso_U_13
_atom_site_aniso_U_23
C1 0.040(3) 0.050(3) 0.060(3) 0.000(2) -0.002(2) 0.005(2)
C2 0.052(3) 0.062(3) 0.089(4) 0.006(3) -0.004(3) 0.019(3)
C3 0.068(4) 0.042(3) 0.121(5) 0.003(3) -0.001(4) 0.013(3)
C4 0.072(4) 0.049(4) 0.111(5) 0.003(3) 0.000(4) -0.023(3)
C5 0.047(3) 0.053(3) 0.087(4) 0.012(3) -0.005(3) -0.019(3)
C6 0.074(4) 0.054(3) 0.057(3) -0.003(3) 0.001(3) -0.004(2)
C7 0.093(4) 0.093(4) 0.060(4) 0.021(4) -0.009(3) -0.027(3)
C8 0.033(3) 0.058(3) 0.045(3) 0.001(3) 0.003(2) 0.006(2)
C9 0.031(3) 0.050(2) 0.045(3) 0.002(2) 0.000(2) 0.000(2)
C10 0.026(2) 0.040(2) 0.045(3) -0.0056(18) -0.0012(18) 0.0015(19)
C11 0.030(2) 0.050(3) 0.043(2) -0.002(2) 0.001(2) -0.002(2)
N1 0.045(2) 0.038(2) 0.066(3) 0.005(2) -0.002(2) 0.0003(19)
O1 0.0280(16) 0.0509(18) 0.071(2) 0.0007(15) 0.0037(15) 0.0001(17)
O2 0.050(2) 0.098(3) 0.080(2) 0.013(2) 0.0067(18) -0.035(2)
O3 0.056(2) 0.103(3) 0.055(2) -0.0135(19) -0.0035(18) -0.019(2)
O4 0.0334(17) 0.0466(17) 0.074(2) 0.0002(14) -0.0071(16) 0.0116(16)
O5 0.0319(17) 0.0475(18) 0.078(2) 0.0051(15) -0.0025(16) 0.0092(18)
O6 0.0318(16) 0.0539(18) 0.072(2) -0.0034(15) 0.0019(16) 0.0141(17)
O1W 0.048(2) 0.062(2) 0.098(3) -0.0030(17) 0.0049(18) 0.014(2)
O2W 0.140(3) 0.140(3) 0.140(3) -0.0001(6) 0.0003(6) -0.0001(6)

loop_
_atom_type_symbol
_atom_type_description
_atom_type_scat_dispersion_real
_atom_type_scat_dispersion_imag
_atom_type_scat_source
C C 0.0033 0.0000 'International Tables Vol C Tables 4.2.6.8 and 6.1.1.4'
H H 0.0000 0.0000 'International Tables Vol C Tables 4.2.6.8 and 6.1.1.4'
N N 0.0061 0.0000 'International Tables Vol C Tables 4.2.6.8 and 6.1.1.4'
O O 0.0106 0.0000 'International Tables Vol C Tables 4.2.6.8 and 6.1.1.4'

loop_
_geom_angle_atom_site_label_1
_geom_angle_atom_site_label_2
_geom_angle_atom_site_label_3
_geom_angle
N1 C1 C2 116.7(4)
N1 C1 C6 117.1(4)
C2 C1 C6 126.2(5)
C1 C2 C3 119.8(5)
C1 C2 H2 120.1
C3 C2 H2 120.1
C4 C3 C2 120.8(5)
C4 C3 H3 119.6
C2 C3 H3 119.6
C3 C4 C5 120.5(5)
C3 C4 H4 119.7
C5 C4 H4 119.7
N1 C5 C4 117.3(5)
N1 C5 C7 116.4(4)
C4 C5 C7 126.3(5)
C1 C6 H6A 109.5
C1 C6 H6B 109.5
H6A C6 H6B 109.5
C1 C6 H6C 109.5
H6A C6 H6C 109.5
H6B C6 H6C 109.5
C5 C7 H7A 109.5
C5 C7 H7B 109.5
H7A C7 H7B 109.5
C5 C7 H7C 109.5
H7A C7 H7C 109.5
H7B C7 H7C 109.5
O2 C8 O1 124.3(4)
O2 C8 C9 122.8(5)
O1 C8 C9 112.9(4)
O3 C9 C8 110.9(4)
O3 C9 C10 110.8(3)
C8 C9 C10 110.2(4)
O3 C9 H9 108.3
C8 C9 H9 108.3
C10 C9 H9 108.3
O4 C10 C9 111.0(3)
O4 C10 C11 109.9(3)
C9 C10 C11 110.2(3)
O4 C10 H10 108.6
C9 C10 H10 108.6
C11 C10 H10 108.6
O6 C11 O5 125.2(4)
O6 C11 C10 118.2(4)
O5 C11 C10 116.5(4)
C5 N1 C1 124.9(4)
C5 N1 H13 117.6
C1 N1 H13 117.6
C8 O1 H1 109.5
C9 O3 H11 109.5
C10 O4 H12 109.5
H1WA O1W H1WB 108.5(18)
H2WB O2W H2WA 108.1(19)

loop_
_geom_bond_atom_site_label_1
_geom_bond_atom_site_label_2
_geom_bond_distance
C1 N1 1.367(5)
C1 C2 1.374(6)
C1 C6 1.476(6)
C2 C3 1.378(7)
C2 H2 0.9300
C3 C4 1.360(8)
C3 H3 0.9300
C4 C5 1.366(7)
C4 H4 0.9300
C5 N1 1.348(5)
C5 C7 1.499(7)
C6 H6A 0.9600
C6 H6B 0.9600
C6 H6C 0.9600
C7 H7A 0.9600
C7 H7B 0.9600
C7 H7C 0.9600
C8 O2 1.208(5)
C8 O1 1.305(5)
C8 C9 1.502(6)
C9 O3 1.401(5)
C9 C10 1.534(6)
C9 H9 0.9800
C10 O4 1.406(4)
C10 C11 1.542(6)
C10 H10 0.9800
C11 O6 1.242(5)
C11 O5 1.262(4)
N1 H13 0.8600
O1 H1 0.8200
O3 H11 0.8200
O4 H12 0.8200
O1W H1WA 0.823(10)
O1W H1WB 0.826(10)
O2W H2WB 0.831(11)
O2W H2WA 0.830(11)

loop_
_geom_hbond_atom_site_label_D
_geom_hbond_atom_site_label_H
_geom_hbond_atom_site_label_A
_geom_hbond_site_symmetry_A
_geom_hbond_distance_DH
_geom_hbond_distance_HA
_geom_hbond_distance_DA
_geom_hbond_angle_DHA
_geom_hbond_publ_flag
N1 H13 O6 4_466 0.86 1.90 2.705(4) 156 yes
N1 H13 O4 4_466 0.86 2.29 2.889(4) 127 yes
O1 H1 O5 1_455 0.82 1.78 2.565(4) 160 yes
O3 H11 O2W 1_565 0.82 2.03 2.840(13) 168 yes
O3 H11 O2 . 0.82 2.27 2.677(5) 111 yes
O4 H12 O1W . 0.82 1.89 2.706(5) 179 yes
O1W H1WA O6 1_455 0.823(10) 2.006(16) 2.792(5) 160(4) yes
O1W H1WB O5 4_466 0.826(10) 2.094(17) 2.899(4) 165(5) yes
O2W H2WB O1W 2_565 0.831(11) 2.23(5) 3.016(12) 158(12) yes
O2W H2WA O2 1_545 0.830(11) 2.28(11) 2.807(12) 122(10) yes
O3 H11 O2 . 0.82 2.27 2.677(5) 111 yes
